data_2106861
loop_
_publ_author_name
'Cotton, F.A.'
'Frenz, B.A.'
'Mester, Z.C.'

_publ_section_title
;
 The structure of tricesium octabromodimolybdate, an example of a space
 group ambiguity
;
_journal_name_full 'Acta Crystallographica B (24,1968-38,1982)'
_journal_page_first 1515
_journal_page_last 1519
_journal_volume 29
_journal_year 1973
_chemical_formula_sum 'Br8 Cs3 Mo2'
_chemical_name_systematic 'Cs3 Mo2 Br8'
_space_group_IT_number 194
_symmetry_space_group_name_Hall '-P 6c 2c'
_symmetry_space_group_name_H-M 'P 63/m m c'
_cell_angle_alpha 90
_cell_angle_beta 90
_cell_angle_gamma 120
_cell_formula_units_Z 2
_cell_length_a 7.757
_cell_length_b 7.757
_cell_length_c 17.804
_cell_volume 927.760
_citation_journal_id_ASTM ACBCAR
_cod_data_source_file Cotton_ACBCAR_1973_1009.cif
_cod_data_source_block Br8Cs3Mo2
_cod_original_cell_volume 927.7604
_cod_database_code 2106861

loop_
_symmetry_equiv_pos_as_xyz
x,y,z
x-y,x,z+1/2
-y,x-y,z
-x,-y,z+1/2
-x+y,-x,z
y,-x+y,z+1/2
-y,-x,-z+1/2
x-y,-y,-z
x,x-y,-z+1/2
y,x,-z
-x+y,y,-z+1/2
-x,-x+y,-z
-x,-y,-z
-x+y,-x,-z-1/2
y,-x+y,-z
x,y,-z-1/2
x-y,x,-z
-y,x-y,-z-1/2
y,x,z-1/2
-x+y,y,z
-x,-x+y,z-1/2
-y,-x,z
x-y,-y,z-1/2
x,x-y,z

loop_
_atom_site_label
_atom_site_type_symbol
_atom_site_fract_x
_atom_site_fract_y
_atom_site_fract_z
_atom_site_occupancy
_atom_site_U_iso_or_equiv
Cs2 Cs+1 0.3333 0.6667 0.572 1 0.0
Cs1 Cs+1 0 0 0.25 1 0.0
Br1 Br-1 0.5103 0.0206 0.25 0.7 0.0
Br2 Br-1 0.177 0.354 0.0999 1 0.0
Mo1 Mo+2 0.3333 0.6667 0.1815 1 0.0
